data_4116275
loop_
_publ_author_name
'Enrique Guti\'errez-Puebla'
'Angeles Monge'
'Margarita Paneque'
'Manuel L. Poveda'
'Ver\'onica Salazar'
'Ernesto Carmona'

_publ_contact_author
;
        Angeles  Monge Bravo
        Instituto de Ciencia de Materiales
        CSIC
        Campus de Cantoblanco
        28049 MADRID
        Spain
;
_publ_contact_author_email nines@immrx1.icmm.csic.es
_publ_contact_author_fax '34 1 372-0623'
_publ_contact_author_phone '34 1 334-9024'
_publ_section_title
;
 Activation of Aldehydes by the Ir-2,3-Dimethylbutadiene Complex
 TpMe2Ir(CH2C(Me)C(Me)CH2)
;
_journal_name_full 'Journal of the American Chemical Society'
_journal_page_first 248
_journal_page_last 249
_journal_paper_doi 10.1021/ja9819357
_journal_volume 121
_journal_year 1999
_chemical_formula_sum 'C35.5 H5 B Cl Ir N6 O2'
_chemical_formula_weight 826.24
_chemical_name_systematic
; 
 ? 
;
_space_group_IT_number 14
_symmetry_cell_setting monoclinic
_symmetry_space_group_name_Hall '-P 2ybc'
_symmetry_space_group_name_H-M 'P 1 21/c 1'
_atom_sites_solution_hydrogens geom
_atom_sites_solution_primary direct
_atom_sites_solution_secondary difmap
_audit_creation_method SHELXL
_cell_angle_alpha 90.00
_cell_angle_beta 98.922(1)
_cell_angle_gamma 90.00
_cell_formula_units_Z 4
_cell_length_a 8.1922(6)
_cell_length_b 20.794(1)
_cell_length_c 21.859(2)
_cell_measurement_temperature 296(2)
_cell_volume 3678.6(5)
_computing_structure_refinement 'SHELXL-93 (Sheldrick, 1993)'
_computing_structure_solution 'SHELXS-86 (Sheldrick, 1990)'
_diffrn_ambient_temperature 296(2)
_diffrn_measurement_device 'Siemens CCD Smart'
_diffrn_radiation_monochromator graphite
_diffrn_radiation_source 'fine-focus sealed tube'
_diffrn_radiation_type MoK\a
_diffrn_radiation_wavelength 0.71073
_diffrn_reflns_av_R_equivalents 0.0212
_diffrn_reflns_av_sigmaI/netI 0.0267
_diffrn_reflns_limit_h_max 9
_diffrn_reflns_limit_h_min -9
_diffrn_reflns_limit_k_max 5
_diffrn_reflns_limit_k_min -23
_diffrn_reflns_limit_l_max 23
_diffrn_reflns_limit_l_min -14
_diffrn_reflns_number 8252
_diffrn_reflns_theta_max 23.29
_diffrn_reflns_theta_min 1.36
_exptl_absorpt_coefficient_mu 3.741
_exptl_crystal_colour dark_red
_exptl_crystal_density_diffrn 1.492
_exptl_crystal_description Prismatic
_exptl_crystal_F_000 1660
_exptl_crystal_size_max 0.2
_exptl_crystal_size_mid 0.2
_exptl_crystal_size_min 0.1
_refine_diff_density_max 2.841
_refine_diff_density_min -1.925
_refine_diff_density_rms 0.162
_refine_ls_extinction_method none
_refine_ls_goodness_of_fit_all 1.010
_refine_ls_goodness_of_fit_obs 1.023
_refine_ls_matrix_type full
_refine_ls_number_parameters 433
_refine_ls_number_reflns 4349
_refine_ls_number_restraints 0
_refine_ls_restrained_S_all 1.010
_refine_ls_restrained_S_obs 1.023
_refine_ls_R_factor_all 0.0609
_refine_ls_R_factor_obs 0.0568
_refine_ls_shift/esd_max 14.965
_refine_ls_shift/esd_mean 0.313
_refine_ls_structure_factor_coef Fsqd
_refine_ls_weighting_details 'w=1/[\s^2^(Fo^2^)+(0.1073P)^2^+45.1365P] where P=(Fo^2^+2Fc^2^)/3'
_refine_ls_weighting_scheme calc
_refine_ls_wR_factor_all 0.1706
_refine_ls_wR_factor_obs 0.1658
_reflns_number_observed 4035
_reflns_number_total 4349
_reflns_observed_criterion >2sigma(I)
_cod_data_source_file ja9819357.cif
_cod_data_source_block vs31
_cod_depositor_comments
;
The following automatic conversions were performed:

'_refine_ls_weighting_scheme' value 'calc
w=1/[\s^2^(Fo^2^)+(0.1073P)^2^+45.1365P] where P=(Fo^2^+2Fc^2^)/3'
was changed to 'calc'. New tag '_refine_ls_weighting_details' was
created. The value of the new tag was set to
'w=1/[\s^2^(Fo^2^)+(0.1073P)^2^+45.1365P] where P=(Fo^2^+2Fc^2^)/3'.

Automatic conversion script
Id: cif_fix_values 3143 2015-03-26 13:38:13Z robertas 
;
_cod_original_cell_volume 3678.6(4)
_cod_database_code 4116275

loop_
_symmetry_equiv_pos_as_xyz
'x, y, z'
'-x, y+1/2, -z+1/2'
'-x, -y, -z'
'x, -y-1/2, z-1/2'

loop_
_atom_site_aniso_label
_atom_site_aniso_U_11
_atom_site_aniso_U_22
_atom_site_aniso_U_33
_atom_site_aniso_U_23
_atom_site_aniso_U_13
_atom_site_aniso_U_12
Ir1 0.0352(4) 0.0362(3) 0.0313(4) 0.0003(2) 0.0075(3) 0.0003(2)
B 0.056(9) 0.044(9) 0.033(11) 0.003(6) 0.016(8) 0.000(7)
N11 0.053(6) 0.033(5) 0.034(8) 0.005(4) 0.014(6) -0.004(4)
N12 0.040(6) 0.040(6) 0.028(8) 0.003(4) -0.002(6) -0.004(4)
C13 0.045(8) 0.048(8) 0.044(11) -0.010(6) 0.003(8) 0.000(5)
C14 0.083(11) 0.060(10) 0.059(13) -0.014(8) 0.015(10) -0.028(8)
C15 0.076(10) 0.043(8) 0.046(10) -0.004(6) 0.011(9) -0.013(7)
C16 0.069(10) 0.061(9) 0.034(9) -0.002(6) -0.004(8) -0.010(7)
C17 0.148(18) 0.045(9) 0.069(14) -0.008(8) 0.003(13) -0.046(10)
N21 0.043(6) 0.040(6) 0.043(8) 0.010(5) 0.012(6) 0.008(4)
N22 0.033(6) 0.047(6) 0.036(8) 0.006(5) 0.002(5) 0.008(4)
C23 0.042(8) 0.063(9) 0.035(9) -0.002(6) 0.002(7) 0.004(6)
C24 0.050(9) 0.070(10) 0.096(16) 0.006(9) 0.003(10) 0.021(8)
C25 0.064(10) 0.057(9) 0.080(14) 0.012(8) 0.016(9) 0.016(8)
C26 0.041(8) 0.088(11) 0.068(13) 0.006(9) 0.020(8) -0.001(7)
C27 0.096(15) 0.077(13) 0.131(24) 0.047(13) 0.010(15) 0.034(11)
N31 0.048(7) 0.054(7) 0.031(8) 0.007(5) 0.014(6) -0.008(5)
N32 0.041(6) 0.051(7) 0.028(7) -0.008(5) 0.012(5) -0.002(5)
C33 0.050(9) 0.062(9) 0.042(11) 0.003(7) 0.016(8) -0.002(6)
C34 0.064(11) 0.095(13) 0.038(12) -0.014(9) 0.023(9) 0.007(9)
C35 0.051(8) 0.071(10) 0.043(12) 0.015(7) -0.003(9) -0.002(7)
C36 0.068(10) 0.066(10) 0.066(14) -0.020(8) 0.024(10) -0.002(8)
C37 0.083(12) 0.101(14) 0.043(12) 0.013(9) 0.020(10) -0.023(10)
O1 0.050(5) 0.047(5) 0.036(6) 0.005(4) 0.018(5) -0.005(4)
C1 0.051(8) 0.039(7) 0.043(9) 0.003(6) 0.006(7) -0.007(5)
C2 0.054(8) 0.044(7) 0.047(10) 0.005(6) -0.010(8) -0.006(6)
C3 0.059(9) 0.038(7) 0.042(10) -0.002(6) 0.005(8) 0.007(6)
O2 0.058(6) 0.040(5) 0.042(7) 0.000(4) -0.001(5) 0.001(4)
C4 0.045(7) 0.038(7) 0.038(10) -0.007(6) -0.007(7) -0.003(5)
C5 0.066(10) 0.061(9) 0.044(11) 0.000(7) 0.006(8) 0.009(7)
C6 0.075(11) 0.049(8) 0.082(14) 0.010(8) 0.006(10) -0.011(7)
C7 0.039(7) 0.045(7) 0.032(9) -0.004(6) -0.005(7) 0.006(5)
C8 0.083(11) 0.051(9) 0.077(14) -0.007(8) 0.002(10) 0.025(8)
C40 0.050(8) 0.051(8) 0.047(10) 0.009(6) 0.006(7) -0.004(6)
C41 0.045(8) 0.078(11) 0.067(13) 0.012(8) 0.016(9) -0.009(7)
C42 0.044(9) 0.098(14) 0.109(20) 0.040(13) 0.030(11) 0.008(9)
C43 0.072(12) 0.114(16) 0.060(14) 0.013(11) 0.023(11) -0.003(11)
C44 0.082(12) 0.085(12) 0.043(11) 0.001(8) 0.025(9) 0.008(9)
C45 0.059(9) 0.063(10) 0.051(12) 0.002(7) 0.016(9) -0.007(7)
C50 0.038(7) 0.054(8) 0.036(9) -0.008(6) 0.010(7) -0.001(5)
C51 0.059(9) 0.066(10) 0.048(11) -0.009(7) 0.007(9) -0.007(7)
C52 0.050(9) 0.087(12) 0.058(13) -0.021(9) 0.002(9) -0.020(8)
C53 0.062(10) 0.089(12) 0.046(12) -0.006(9) -0.006(9) -0.011(9)
C54 0.068(10) 0.088(13) 0.040(11) 0.007(8) 0.003(9) -0.001(8)
C55 0.058(9) 0.066(10) 0.045(11) 0.005(7) -0.003(9) -0.010(7)

loop_
_atom_site_label
_atom_site_type_symbol
_atom_site_fract_x
_atom_site_fract_y
_atom_site_fract_z
_atom_site_U_iso_or_equiv
_atom_site_thermal_displace_type
_atom_site_occupancy
_atom_site_calc_flag
_atom_site_refinement_flags
Ir1 Ir 0.04774(6) 0.29348(2) 0.39841(2) 0.0340(3) Uani 1 d .
B B 0.0115(20) 0.1504(7) 0.4479(8) 0.043(4) Uani 1 d .
N11 N -0.0895(13) 0.1561(4) 0.3834(5) 0.039(3) Uani 1 d .
N12 N -0.0948(14) 0.2128(4) 0.3515(6) 0.037(3) Uani 1 d .
C13 C -0.1947(18) 0.2032(6) 0.2987(8) 0.046(4) Uani 1 d .
C14 C -0.2525(22) 0.1406(8) 0.2968(9) 0.067(5) Uani 1 d .
H14 H -0.3247(22) 0.1219(8) 0.2647(9) 0.080 Uiso 1 calc R
C15 C -0.1844(20) 0.1115(6) 0.3505(8) 0.055(4) Uani 1 d .
C16 C -0.2343(20) 0.2535(7) 0.2490(7) 0.056(4) Uani 1 d .
H16A H -0.3153(99) 0.2827(31) 0.2603(25) 0.084 Uiso 1 calc R
H16B H -0.2771(129) 0.2330(8) 0.2105(13) 0.084 Uiso 1 calc R
H16C H -0.1356(31) 0.2768(35) 0.2446(36) 0.084 Uiso 1 calc R
C17 C -0.2091(28) 0.0438(7) 0.3735(10) 0.089(7) Uani 1 d .
H17A H -0.1123(84) 0.0185(22) 0.3709(67) 0.133 Uiso 1 calc R
H17B H -0.3030(123) 0.0245(29) 0.3484(48) 0.133 Uiso 1 calc R
H17C H -0.2276(194) 0.0455(9) 0.4158(26) 0.133 Uiso 1 calc R
N21 N 0.1942(13) 0.1640(5) 0.4452(6) 0.042(3) Uani 1 d .
N22 N 0.2405(13) 0.2218(5) 0.4217(6) 0.039(3) Uani 1 d .
C23 C 0.4020(17) 0.2187(7) 0.4203(7) 0.047(4) Uani 1 d .
C24 C 0.4619(20) 0.1595(8) 0.4434(10) 0.073(5) Uani 1 d .
H24 H 0.5708(20) 0.1454(8) 0.4482(10) 0.087 Uiso 1 calc R
C25 C 0.3297(20) 0.1264(7) 0.4577(9) 0.066(5) Uani 1 d .
C26 C 0.4963(18) 0.2723(8) 0.3977(9) 0.064(4) Uani 1 d .
H26A H 0.6054(51) 0.2578(18) 0.3938(53) 0.096 Uiso 1 calc R
H26B H 0.5036(125) 0.3073(23) 0.4266(28) 0.096 Uiso 1 calc R
H26C H 0.4408(78) 0.2865(38) 0.3581(26) 0.096 Uiso 1 calc R
C27 C 0.3204(28) 0.0588(9) 0.4823(13) 0.102(9) Uani 1 d .
H27A H 0.4300(29) 0.0431(36) 0.4964(83) 0.153 Uiso 1 calc R
H27B H 0.2670(214) 0.0313(21) 0.4499(26) 0.153 Uiso 1 calc R
H27C H 0.2583(198) 0.0589(17) 0.5161(57) 0.153 Uiso 1 calc R
N31 N -0.0517(14) 0.2008(5) 0.4909(6) 0.044(3) Uani 1 d .
N32 N -0.0515(13) 0.2656(5) 0.4768(5) 0.040(3) Uani 1 d .
C33 C -0.1146(19) 0.2963(6) 0.5211(8) 0.051(4) Uani 1 d .
C34 C -0.1618(21) 0.2513(9) 0.5627(9) 0.064(5) Uani 1 d .
H34 H -0.2111(21) 0.2600(9) 0.5973(9) 0.077 Uiso 1 calc R
C35 C -0.1209(19) 0.1921(8) 0.5424(8) 0.056(4) Uani 1 d .
C36 C -0.1335(21) 0.3686(7) 0.5244(9) 0.065(5) Uani 1 d .
H36A H -0.1819(149) 0.3796(9) 0.5603(34) 0.098 Uiso 1 calc R
H36B H -0.2037(134) 0.3835(10) 0.4879(29) 0.098 Uiso 1 calc R
H36C H -0.0270(29) 0.3886(8) 0.5271(62) 0.098 Uiso 1 calc R
C37 C -0.1459(24) 0.1273(9) 0.5701(9) 0.075(5) Uani 1 d .
H37A H -0.1745(162) 0.1329(9) 0.6107(27) 0.112 Uiso 1 calc R
H37B H -0.0457(59) 0.1028(25) 0.5729(57) 0.112 Uiso 1 calc R
H37C H -0.2334(117) 0.1050(28) 0.5443(35) 0.112 Uiso 1 calc R
O1 O 0.1305(11) 0.3116(4) 0.3174(5) 0.043(2) Uani 1 d .
C1 C 0.2001(17) 0.3718(6) 0.3083(7) 0.044(3) Uani 1 d .
H1 H 0.2892(17) 0.3793(6) 0.3429(7) 0.053 Uiso 1 calc R
C2 C 0.0726(18) 0.4290(6) 0.3072(7) 0.051(4) Uani 1 d .
C3 C -0.0217(18) 0.4246(6) 0.3632(7) 0.047(4) Uani 1 d .
O2 O 0.1110(12) 0.4247(4) 0.4189(5) 0.048(3) Uani 1 d .
C4 C 0.1571(16) 0.3660(6) 0.4404(7) 0.042(4) Uani 1 d .
C5 C -0.0518(20) 0.4280(7) 0.2465(8) 0.058(4) Uani 1 d .
H5A H -0.0920(110) 0.3850(12) 0.2384(30) 0.086 Uiso 1 calc R
H5B H 0.0019(40) 0.4424(53) 0.2129(11) 0.086 Uiso 1 calc R
H5C H -0.1428(70) 0.4560(43) 0.2504(19) 0.086 Uiso 1 calc R
C6 C 0.1719(21) 0.4917(7) 0.3061(9) 0.069(5) Uani 1 d .
H6A H 0.2229(129) 0.4928(29) 0.2694(31) 0.104 Uiso 1 calc R
H6B H 0.2557(106) 0.4935(30) 0.3420(31) 0.104 Uiso 1 calc R
H6C H 0.0991(35) 0.5278(7) 0.3062(61) 0.104 Uiso 1 calc R
C7 C -0.1245(16) 0.3640(6) 0.3681(7) 0.040(3) Uani 1 d .
H72 H -0.1872(16) 0.3528(6) 0.3282(7) 0.037(30) Uiso 1 calc R
H71 H -0.2004(16) 0.3702(6) 0.3976(7) 0.059(45) Uiso 1 calc R
C8 C -0.1216(22) 0.4854(7) 0.3737(9) 0.071(5) Uani 1 d .
H8A H -0.1902(122) 0.4972(37) 0.3357(16) 0.107 Uiso 1 calc R
H8B H -0.0472(22) 0.5200(19) 0.3873(61) 0.107 Uiso 1 calc R
H8C H -0.1898(123) 0.4768(21) 0.4048(43) 0.107 Uiso 1 calc R
C40 C 0.2783(17) 0.3680(6) 0.2490(7) 0.050(4) Uani 1 d .
C41 C 0.4259(18) 0.3991(8) 0.2442(9) 0.063(4) Uani 1 d .
H41 H 0.4807(18) 0.4224(8) 0.2775(9) 0.075 Uiso 1 calc R
C42 C 0.4909(20) 0.3949(10) 0.1891(12) 0.082(6) Uani 1 d .
H42 H 0.5890(20) 0.4164(10) 0.1863(12) 0.098 Uiso 1 calc R
C43 C 0.4175(24) 0.3610(10) 0.1396(11) 0.081(5) Uani 1 d .
H43 H 0.4632(24) 0.3595(10) 0.1032(11) 0.097 Uiso 1 calc R
C44 C 0.2755(22) 0.3290(9) 0.1442(8) 0.068(4) Uani 1 d .
H44 H 0.2242(22) 0.3046(9) 0.1111(8) 0.082 Uiso 1 calc R
C45 C 0.2071(19) 0.3326(7) 0.1976(8) 0.057(4) Uani 1 d .
H45 H 0.1093(19) 0.3105(7) 0.1996(8) 0.068 Uiso 1 calc R
C50 C 0.2790(16) 0.3713(6) 0.4973(7) 0.043(3) Uani 1 d .
C51 C 0.3517(19) 0.4302(7) 0.5162(8) 0.058(4) Uani 1 d .
H51 H 0.3257(19) 0.4665(7) 0.4918(8) 0.069 Uiso 1 calc R
C52 C 0.4618(19) 0.4352(9) 0.5706(9) 0.066(5) Uani 1 d .
H52 H 0.5101(19) 0.4747(9) 0.5823(9) 0.079 Uiso 1 calc R
C53 C 0.5004(22) 0.3822(9) 0.6077(9) 0.068(5) Uani 1 d .
H53 H 0.5733(22) 0.3854(9) 0.6447(9) 0.081 Uiso 1 calc R
C54 C 0.4296(20) 0.3247(9) 0.5891(8) 0.065(5) Uani 1 d .
H54 H 0.4558(20) 0.2885(9) 0.6137(8) 0.079 Uiso 1 calc R
C55 C 0.3211(19) 0.3189(8) 0.5353(8) 0.058(4) Uani 1 d .
H55 H 0.2747(19) 0.2789(8) 0.5240(8) 0.069 Uiso 1 calc R
Cl2 Cl 0.1005(6) 0.1623(2) 0.1899(3) 0.0468(12) Uiso 0.50 d P
Cl1 Cl 0.2908(11) 0.0888(4) 0.2918(5) 0.091(2) Uiso 0.50 d P
C10 C 0.2200(39) 0.1588(14) 0.2671(16) 0.057(8) Uiso 0.50 d P
H10A H 0.3131(39) 0.1878(14) 0.2683(16) 0.068 Uiso 0.50 calc PR
H10B H 0.1515(39) 0.1752(14) 0.2960(16) 0.068 Uiso 0.50 calc PR
H1 H -0.0084(145) 0.1037(56) 0.4666(62) 0.037(33) Uiso 1 d .

loop_
_atom_type_symbol
_atom_type_description
_atom_type_scat_dispersion_real
_atom_type_scat_dispersion_imag
_atom_type_scat_source
C C 0.0033 0.0016 'International Tables Vol C Tables 4.2.6.8 and 6.1.1.4'
H H 0.0000 0.0000 'International Tables Vol C Tables 4.2.6.8 and 6.1.1.4'
B B 0.0013 0.0007 'International Tables Vol C Tables 4.2.6.8 and 6.1.1.4'
N N 0.0061 0.0033 'International Tables Vol C Tables 4.2.6.8 and 6.1.1.4'
O O 0.0106 0.0060 'International Tables Vol C Tables 4.2.6.8 and 6.1.1.4'
Ir Ir -1.4442 7.9887 'International Tables Vol C Tables 4.2.6.8 and 6.1.1.4'
Cl Cl 0.1484 0.1585 'International Tables Vol C Tables 4.2.6.8 and 6.1.1.4'

loop_
_geom_angle_atom_site_label_1
_geom_angle_atom_site_label_2
_geom_angle_atom_site_label_3
_geom_angle
C4 Ir1 O1 94.5(5)
C4 Ir1 C7 80.8(5)
O1 Ir1 C7 83.9(5)
C4 Ir1 N32 92.2(6)
O1 Ir1 N32 173.4(4)
C7 Ir1 N32 97.2(5)
C4 Ir1 N22 99.1(5)
O1 Ir1 N22 90.2(4)
C7 Ir1 N22 174.0(5)
N32 Ir1 N22 88.8(4)
C4 Ir1 N12 176.0(5)
O1 Ir1 N12 87.7(4)
C7 Ir1 N12 96.0(4)
N32 Ir1 N12 85.7(4)
N22 Ir1 N12 84.3(4)
N11 B N21 110.1(13)
N11 B N31 108.9(11)
N21 B N31 108.6(11)
C15 N11 N12 110.5(11)
C15 N11 B 128.9(11)
N12 N11 B 120.6(10)
C13 N12 N11 106.4(10)
C13 N12 Ir1 137.1(9)
N11 N12 Ir1 116.5(8)
N12 C13 C14 109.3(14)
N12 C13 C16 124.0(11)
C14 C13 C16 126.7(14)
C15 C14 C13 107.5(14)
C14 C15 N11 106.3(12)
C14 C15 C17 129.8(14)
N11 C15 C17 123.9(14)
C25 N21 N22 108.3(12)
C25 N21 B 131.4(12)
N22 N21 B 120.0(10)
C23 N22 N21 107.3(10)
C23 N22 Ir1 135.8(10)
N21 N22 Ir1 116.8(8)
N22 C23 C24 109.3(13)
N22 C23 C26 122.8(13)
C24 C23 C26 127.8(14)
C25 C24 C23 106.4(13)
N21 C25 C24 108.6(13)
N21 C25 C27 121.7(16)
C24 C25 C27 129.7(15)
N32 N31 C35 109.4(12)
N32 N31 B 120.8(11)
C35 N31 B 129.7(12)
C33 N32 N31 106.9(11)
C33 N32 Ir1 135.2(9)
N31 N32 Ir1 117.8(8)
N32 C33 C34 109.4(13)
N32 C33 C36 124.4(14)
C34 C33 C36 126.2(16)
C35 C34 C33 106.5(18)
C34 C35 N31 107.8(15)
C34 C35 C37 128.3(21)
N31 C35 C37 123.9(17)
C1 O1 Ir1 119.3(9)
O1 C1 C40 107.9(11)
O1 C1 C2 113.0(11)
C40 C1 C2 112.8(11)
C3 C2 C6 113.1(13)
C3 C2 C5 109.6(12)
C6 C2 C5 106.2(12)
C3 C2 C1 110.7(11)
C6 C2 C1 106.7(12)
C5 C2 C1 110.5(12)
O2 C3 C2 104.7(12)
O2 C3 C8 102.3(11)
C2 C3 C8 114.2(13)
O2 C3 C7 106.4(10)
C2 C3 C7 116.9(12)
C8 C3 C7 110.7(13)
C4 O2 C3 114.4(9)
O2 C4 C50 110.2(10)
O2 C4 Ir1 117.6(9)
C50 C4 Ir1 132.0(10)
C3 C7 Ir1 104.5(8)
C41 C40 C45 116.5(16)
C41 C40 C1 121.4(14)
C45 C40 C1 122.1(12)
C40 C41 C42 119.4(17)
C43 C42 C41 122.8(17)
C42 C43 C44 118.3(20)
C43 C44 C45 120.4(18)
C44 C45 C40 122.6(15)
C55 C50 C51 117.3(14)
C55 C50 C4 121.5(12)
C51 C50 C4 121.2(13)
C50 C51 C52 120.9(15)
C53 C52 C51 120.4(15)
C52 C53 C54 118.6(16)
C55 C54 C53 121.7(17)
C54 C55 C50 121.1(15)
Cl1 C10 Cl2 117.2(18)

loop_
_geom_bond_atom_site_label_1
_geom_bond_atom_site_label_2
_geom_bond_distance
Ir1 C4 1.914(12)
Ir1 O1 2.027(10)
Ir1 C7 2.072(12)
Ir1 N32 2.089(12)
Ir1 N22 2.174(10)
Ir1 N12 2.204(10)
B N11 1.52(2)
B N21 1.53(2)
B N31 1.55(2)
N11 C15 1.35(2)
N11 N12 1.367(14)
N12 C13 1.32(2)
C13 C14 1.38(2)
C13 C16 1.51(2)
C14 C15 1.36(2)
C15 C17 1.52(2)
N21 C25 1.35(2)
N21 N22 1.38(2)
N22 C23 1.33(2)
C23 C24 1.39(2)
C23 C26 1.48(2)
C24 C25 1.36(2)
C25 C27 1.51(2)
N31 N32 1.383(14)
N31 C35 1.35(2)
N32 C33 1.33(2)
C33 C34 1.40(3)
C33 C36 1.52(2)
C34 C35 1.37(2)
C35 C37 1.50(2)
O1 C1 1.402(15)
C1 C40 1.53(2)
C1 C2 1.58(2)
C2 C3 1.55(2)
C2 C6 1.54(2)
C2 C5 1.54(2)
C3 O2 1.50(2)
C3 C8 1.54(2)
C3 C7 1.53(2)
O2 C4 1.34(2)
C4 C50 1.47(2)
C40 C41 1.39(2)
C40 C45 1.39(2)
C41 C42 1.39(3)
C42 C43 1.35(3)
C43 C44 1.36(3)
C44 C45 1.37(2)
C50 C55 1.38(2)
C50 C51 1.40(2)
C51 C52 1.38(2)
C52 C53 1.38(2)
C53 C54 1.36(2)
C54 C55 1.36(2)
Cl2 C10 1.82(3)
Cl1 C10 1.63(3)
